data_4101149
_journal_name_full 'Journal of the American Chemical Society'
_journal_year 2006
_chemical_formula_sum 'C16 H20 B N O2'
_chemical_formula_weight 269.14
_space_group_IT_number 14
_symmetry_cell_setting monoclinic
_symmetry_space_group_name_Hall '-P 2ybc'
_symmetry_space_group_name_H-M 'P 1 21/c 1'
_cell_angle_alpha 90.00
_cell_angle_beta 95.744(1)
_cell_angle_gamma 90.00
_cell_formula_units_Z 4
_cell_length_a 10.0661(2)
_cell_length_b 16.1843(3)
_cell_length_c 9.0642(2)
_cell_measurement_temperature 153(2)
_cell_volume 1469.26(5)
_diffrn_ambient_temperature 153(2)
_exptl_crystal_density_diffrn 1.217
_cod_depositor_comments
;
The following automatic conversions were performed:
'_symmetry_cell_setting' value 'Monoclinic' changed to 'monoclinic'
according to '/home/saulius/struct/CIF-dictionaries/cif_core.dic'
dictionary named 'cif_core.dic' version 2.4.1 from 2010-06-29.

Automatic conversion script
Id: cif_fix_enum 1527 2010-12-29 10:47:43Z saulius 
;
_cod_original_sg_symbol_H-M 'P 21/c'
_cod_database_code 4101149

loop_
_symmetry_equiv_pos_as_xyz
'x, y, z'
'-x, y+1/2, -z+1/2'
'-x, -y, -z'
'x, -y-1/2, z-1/2'

loop_
_atom_site_label
_atom_site_type_symbol
_atom_site_fract_x
_atom_site_fract_y
_atom_site_fract_z
_atom_site_U_iso_or_equiv
_atom_site_adp_type
_atom_site_occupancy
_atom_site_symmetry_multiplicity
_atom_site_calc_flag
_atom_site_refinement_flags
_atom_site_disorder_assembly
_atom_site_disorder_group
N1 N 0.01353(11) 0.12481(7) 0.52239(12) 0.0241(3) Uani 1 1 d . . .
C2 C 0.07122(14) 0.16953(8) 0.65792(16) 0.0286(3) Uani 1 1 d . . .
H2A H 0.0108 0.1684 0.7334 0.034 Uiso 1 1 d R . .
H2B H 0.0904 0.2259 0.6352 0.034 Uiso 1 1 d R . .
C3 C 0.19765(14) 0.12322(9) 0.70732(16) 0.0281(3) Uani 1 1 d . . .
C4 C 0.26656(15) 0.12652(9) 0.84738(17) 0.0341(4) Uani 1 1 d . . .
H4 H 0.2329 0.1595 0.9234 0.041 Uiso 1 1 d R . .
C5 C 0.38389(16) 0.08156(9) 0.87493(18) 0.0378(4) Uani 1 1 d . . .
H5 H 0.4330 0.0831 0.9713 0.045 Uiso 1 1 d R . .
C6 C 0.42962(15) 0.03385(9) 0.76336(19) 0.0373(4) Uani 1 1 d . . .
H6 H 0.5107 0.0027 0.7826 0.045 Uiso 1 1 d R . .
C7 C 0.35917(14) 0.03026(9) 0.62413(17) 0.0315(3) Uani 1 1 d . . .
H7 H 0.3921 -0.0027 0.5476 0.038 Uiso 1 1 d R . .
C8 C 0.24141(13) 0.07540(8) 0.59276(15) 0.0267(3) Uani 1 1 d . . .
B9 B 0.14513(16) 0.09095(9) 0.44255(18) 0.0256(3) Uani 1 1 d . . .
C10 C -0.08739(15) 0.17290(9) 0.42600(16) 0.0316(3) Uani 1 1 d . . .
H10A H -0.1357 0.1357 0.3577 0.038 Uiso 1 1 d R . .
H10B H -0.0411 0.2116 0.3693 0.038 Uiso 1 1 d R . .
C11 C -0.18663(13) 0.21945(9) 0.50858(15) 0.0265(3) Uani 1 1 d . . .
C12 C -0.18814(14) 0.30531(9) 0.50632(16) 0.0311(3) Uani 1 1 d . . .
H12 H -0.1240 0.3344 0.4543 0.037 Uiso 1 1 d R . .
C13 C -0.28029(15) 0.34930(10) 0.57819(18) 0.0353(4) Uani 1 1 d . . .
H13 H -0.2809 0.4086 0.5750 0.042 Uiso 1 1 d R . .
C14 C -0.37179(15) 0.30809(10) 0.65411(17) 0.0355(4) Uani 1 1 d . . .
H14 H -0.4342 0.3387 0.7061 0.043 Uiso 1 1 d R . .
C15 C -0.37178(15) 0.22255(10) 0.65814(18) 0.0377(4) Uani 1 1 d . . .
H15 H -0.4363 0.1936 0.7098 0.045 Uiso 1 1 d R . .
C16 C -0.27953(15) 0.17866(9) 0.58568(17) 0.0337(4) Uani 1 1 d . . .
H16 H -0.2802 0.1194 0.5877 0.040 Uiso 1 1 d R . .
O17 O 0.11172(10) 0.01658(6) 0.35697(10) 0.0282(3) Uani 1 1 d . . .
C18 C 0.06206(18) 0.02323(10) 0.20455(16) 0.0397(4) Uani 1 1 d . . .
H18C H -0.0306 0.0081 0.1930 0.060 Uiso 1 1 d R . .
H18A H 0.1108 -0.0129 0.1456 0.060 Uiso 1 1 d R . .
H18B H 0.0714 0.0788 0.1701 0.060 Uiso 1 1 d R . .
O19 O 0.18129(10) 0.16121(6) 0.35644(11) 0.0293(3) Uani 1 1 d . . .
C20 C 0.30960(16) 0.15839(10) 0.30585(19) 0.0386(4) Uani 1 1 d . . .
H20A H 0.3243 0.2075 0.2504 0.058 Uiso 1 1 d R . .
H20B H 0.3760 0.1546 0.3893 0.058 Uiso 1 1 d R . .
H20C H 0.3156 0.1109 0.2435 0.058 Uiso 1 1 d R . .
H1N H -0.0273(15) 0.0780(10) 0.5560(17) 0.031(4) Uiso 1 1 d . . .

loop_
_atom_site_aniso_label
_atom_site_aniso_U_11
_atom_site_aniso_U_22
_atom_site_aniso_U_33
_atom_site_aniso_U_23
_atom_site_aniso_U_13
_atom_site_aniso_U_12
N1 0.0269(6) 0.0220(6) 0.0240(6) -0.0010(5) 0.0053(5) 0.0013(5)
C2 0.0319(8) 0.0255(7) 0.0288(7) -0.0065(6) 0.0045(6) 0.0008(6)
C3 0.0295(7) 0.0236(7) 0.0315(8) -0.0002(6) 0.0046(6) -0.0026(6)
C4 0.0381(8) 0.0310(8) 0.0327(8) -0.0029(6) 0.0012(7) -0.0043(7)
C5 0.0382(8) 0.0346(8) 0.0385(9) 0.0046(7) -0.0067(7) -0.0064(7)
C6 0.0295(8) 0.0299(8) 0.0515(10) 0.0071(7) -0.0011(7) 0.0002(6)
C7 0.0289(7) 0.0258(7) 0.0407(9) 0.0012(6) 0.0069(6) -0.0004(6)
C8 0.0274(7) 0.0209(7) 0.0324(8) 0.0006(5) 0.0070(6) -0.0036(6)
B9 0.0265(8) 0.0226(7) 0.0288(8) -0.0010(6) 0.0092(6) 0.0012(6)
C10 0.0348(8) 0.0354(8) 0.0251(7) 0.0031(6) 0.0055(6) 0.0085(6)
C11 0.0260(7) 0.0300(7) 0.0234(7) 0.0009(6) 0.0015(6) 0.0045(6)
C12 0.0293(8) 0.0306(8) 0.0339(8) 0.0059(6) 0.0058(6) 0.0026(6)
C13 0.0364(8) 0.0293(8) 0.0399(9) -0.0001(6) 0.0030(7) 0.0067(7)
C14 0.0290(8) 0.0414(9) 0.0366(8) -0.0015(7) 0.0055(6) 0.0105(7)
C15 0.0287(8) 0.0433(9) 0.0428(9) 0.0035(7) 0.0113(7) 0.0002(7)
C16 0.0344(8) 0.0278(8) 0.0394(9) 0.0006(6) 0.0053(7) 0.0007(6)
O17 0.0361(6) 0.0238(5) 0.0254(5) -0.0020(4) 0.0072(4) 0.0006(4)
C18 0.0573(11) 0.0350(8) 0.0272(8) -0.0026(6) 0.0057(7) -0.0032(8)
O19 0.0296(5) 0.0244(5) 0.0360(6) 0.0026(4) 0.0138(4) 0.0010(4)
C20 0.0361(9) 0.0342(8) 0.0483(10) 0.0059(7) 0.0189(7) 0.0017(7)

loop_
_geom_bond_atom_site_label_1
_geom_bond_atom_site_label_2
_geom_bond_distance
_geom_bond_site_symmetry_2
_geom_bond_publ_flag
N1 C10 1.4911(18) . ?
N1 C2 1.4925(17) . ?
N1 B9 1.6645(18) . ?
N1 H1N 0.928(17) . ?
C2 C3 1.506(2) . ?
C2 H2A 0.9600 . ?
C2 H2B 0.9600 . ?
C3 C4 1.385(2) . ?
C3 C8 1.4010(19) . ?
C4 C5 1.388(2) . ?
C4 H4 0.9600 . ?
C5 C6 1.387(2) . ?
C5 H5 0.9599 . ?
C6 C7 1.386(2) . ?
C6 H6 0.9600 . ?
C7 C8 1.397(2) . ?
C7 H7 0.9600 . ?
C8 B9 1.610(2) . ?
B9 O19 1.4461(18) . ?
B9 O17 1.4531(18) . ?
C10 C11 1.5085(19) . ?
C10 H10A 0.9599 . ?
C10 H10B 0.9599 . ?
C11 C16 1.389(2) . ?
C11 C12 1.390(2) . ?
C12 C13 1.383(2) . ?
C12 H12 0.9600 . ?
C13 C14 1.376(2) . ?
C13 H13 0.9600 . ?
C14 C15 1.385(2) . ?
C14 H14 0.9601 . ?
C15 C16 1.386(2) . ?
C15 H15 0.9599 . ?
C16 H16 0.9599 . ?
O17 C18 1.4254(17) . ?
C18 H18C 0.9599 . ?
C18 H18A 0.9601 . ?
C18 H18B 0.9600 . ?
O19 C20 1.4139(17) . ?
C20 H20A 0.9600 . ?
C20 H20B 0.9600 . ?
C20 H20C 0.9600 . ?
